data_4063715
loop_
_publ_author_name
'Tsutsumi, Hironori'
'Sunada, Yusuke'
'Nagashima, Hideo'

_publ_section_title
;
 Novel Disilaplatinacyclopentenes Bearing Dialkylsulfide Ligands:
 Preparation, Characterization, and Mechanistic Consideration of
 Hydrosilane Reduction of Carboxamides by Bifunctional Organohydrosilanes
;
_journal_issue 1
_journal_name_full Organometallics
_journal_page_first 68
_journal_paper_doi 10.1021/om100867f
_journal_volume 30
_journal_year 2011
_chemical_absolute_configuration 'CHOOSE rm ad rmad syn or unk'
_chemical_formula_moiety 'C22 H38 Pt S Si4 '
_chemical_formula_sum 'C22 H38 Pt S Si4'
_chemical_formula_weight 642.03
_space_group_IT_number 4
_symmetry_cell_setting monoclinic
_symmetry_Int_Tables_number 4
_symmetry_space_group_name_Hall 'P 2yb'
_symmetry_space_group_name_H-M 'P 1 21 1'
_cell_angle_alpha 90.0000
_cell_angle_beta 92.359(2)
_cell_angle_gamma 90.0000
_cell_formula_units_Z 2
_cell_length_a 8.6106(13)
_cell_length_b 16.235(2)
_cell_length_c 9.8012(13)
_cell_measurement_reflns_used 4776
_cell_measurement_temperature 113.1
_cell_measurement_theta_max 27.5
_cell_measurement_theta_min 3.1
_cell_volume 1369.0(3)
_computing_cell_refinement CrystalClear
_computing_data_collection CrystalClear
_computing_data_reduction CrystalStructure
_computing_publication_material 'CrystalStructure 3.8'
_computing_structure_refinement CRYSTALS
_computing_structure_solution SIR92
_diffrn_ambient_temperature 123
_diffrn_detector_area_resol_mean 7.31
_diffrn_measured_fraction_theta_full 0.973
_diffrn_measured_fraction_theta_max 0.973
_diffrn_measurement_device_type 'Rigaku Saturn'
_diffrn_measurement_method \w
_diffrn_radiation_type 'Mo K\a'
_diffrn_radiation_wavelength 0.71070
_diffrn_reflns_av_R_equivalents 0.047
_diffrn_reflns_limit_h_max 11
_diffrn_reflns_limit_h_min -9
_diffrn_reflns_limit_k_max 21
_diffrn_reflns_limit_k_min -21
_diffrn_reflns_limit_l_max 10
_diffrn_reflns_limit_l_min -12
_diffrn_reflns_number 10873
_diffrn_reflns_theta_full 27.48
_diffrn_reflns_theta_max 27.48
_exptl_absorpt_coefficient_mu 5.363
_exptl_absorpt_correction_T_max 0.898
_exptl_absorpt_correction_T_min 0.710
_exptl_absorpt_correction_type multi-scan
_exptl_absorpt_process_details 'Jacobson, R. (1998) Private communication'
_exptl_crystal_colour darkorange
_exptl_crystal_density_diffrn 1.557
_exptl_crystal_density_method 'not measured'
_exptl_crystal_description platelet
_exptl_crystal_F_000 640.00
_exptl_crystal_size_max 0.15
_exptl_crystal_size_mid 0.05
_exptl_crystal_size_min 0.02
_refine_diff_density_max 2.84
_refine_diff_density_min -1.52
_refine_ls_abs_structure_details 'Flack, H. D. (1983), Acta Cryst. A39, 876-881.  2775 Friedel Pairs'
_refine_ls_abs_structure_Flack -0.006(5)
_refine_ls_extinction_method none
_refine_ls_goodness_of_fit_ref 1.031
_refine_ls_hydrogen_treatment refall
_refine_ls_number_parameters 292
_refine_ls_number_reflns 5941
_refine_ls_R_factor_gt 0.0276
_refine_ls_shift/su_max 0.0076
_refine_ls_structure_factor_coef Fsqd
_refine_ls_weighting_details 'w = 1/[0.0002Fo^2^ + 1.0000\s(Fo^2^)]/(4Fo^2^)'
_refine_ls_weighting_scheme calc
_refine_ls_wR_factor_ref 0.0759
_reflns_number_gt 5776
_reflns_number_total 5941
_reflns_threshold_expression F^2^>2.0\s(F^2^)
_cod_data_source_file om100867f_si_001.cif
_cod_data_source_block '__(Si)4Pt(S)(1)'
_cod_original_formula_sum 'C22 H38 Pt S Si4 '
_cod_database_code 4063715

loop_
_symmetry_equiv_pos_site_id
_symmetry_equiv_pos_as_xyz
1 +X,+Y,+Z
2 -X,1/2+Y,-Z

loop_
_atom_site_label
_atom_site_type_symbol
_atom_site_fract_x
_atom_site_fract_y
_atom_site_fract_z
_atom_site_U_iso_or_equiv
_atom_site_adp_type
_atom_site_occupancy
_atom_site_symmetry_multiplicity
_atom_site_calc_flag
_atom_site_refinement_flags
Pt(1) Pt 0.000030(10) 0.90382(6) 0.258320(10) 0.01147(4) Uani 1.00 1 d .
S(1) S -0.10844(14) 0.78095(8) 0.36281(12) 0.0260(2) Uani 1.00 1 d .
Si(1) Si 0.15419(13) 0.94968(8) 0.45918(12) 0.0153(2) Uani 1.00 1 d .
Si(2) Si 0.17474(13) 0.98922(8) 0.15034(12) 0.0155(2) Uani 1.00 1 d .
Si(3) Si -0.14313(14) 0.85852(8) 0.04975(12) 0.0169(2) Uani 1.00 1 d .
Si(4) Si -0.18185(13) 1.00812(8) 0.23433(12) 0.0153(2) Uani 1.00 1 d .
C(1) C 0.3112(5) 0.8747(2) 0.5205(5) 0.0286(11) Uani 1.00 1 d .
C(2) C 0.0442(5) 0.9759(2) 0.6158(4) 0.0266(11) Uani 1.00 1 d .
C(3) C 0.1176(5) 1.0487(3) -0.0084(4) 0.0257(11) Uani 1.00 1 d .
C(4) C 0.3246(5) 0.9115(3) 0.1008(4) 0.0295(11) Uani 1.00 1 d .
C(5) C 0.2654(5) 1.0467(2) 0.4144(4) 0.0168(10) Uani 1.00 1 d .
C(6) C 0.2725(4) 1.0647(2) 0.2751(4) 0.0166(9) Uani 1.00 1 d .
C(7) C 0.3577(5) 1.1333(2) 0.2328(4) 0.0214(10) Uani 1.00 1 d .
C(8) C 0.4352(5) 1.1836(2) 0.3282(5) 0.0264(11) Uani 1.00 1 d .
C(9) C 0.4281(5) 1.1643(2) 0.4689(5) 0.0248(11) Uani 1.00 1 d .
C(10) C 0.3442(6) 1.0977(3) 0.5092(5) 0.0198(11) Uani 1.00 1 d .
C(11) C -0.3022(5) 0.7802(3) 0.0728(5) 0.0267(12) Uani 1.00 1 d .
C(12) C -0.0124(6) 0.8097(3) -0.0788(4) 0.0301(12) Uani 1.00 1 d .
C(13) C -0.3342(5) 0.9694(2) 0.3492(4) 0.0235(11) Uani 1.00 1 d .
C(14) C -0.1221(5) 1.1118(2) 0.3002(5) 0.0236(11) Uani 1.00 1 d .
C(15) C -0.2451(4) 0.9505(2) -0.0317(4) 0.0185(9) Uani 1.00 1 d .
C(16) C -0.3032(5) 0.9547(3) -0.1680(4) 0.0289(11) Uani 1.00 1 d .
C(17) C -0.3735(6) 1.0252(3) -0.2189(5) 0.0352(13) Uani 1.00 1 d .
C(18) C -0.3908(6) 1.0935(3) -0.1342(5) 0.0341(13) Uani 1.00 1 d .
C(19) C -0.3340(6) 1.0905(3) 0.0008(6) 0.0247(12) Uani 1.00 1 d .
C(20) C -0.2614(5) 1.0193(2) 0.0521(5) 0.0196(11) Uani 1.00 1 d .
C(21) C 0.0320(8) 0.7031(3) 0.3160(7) 0.0492(18) Uani 1.00 1 d .
C(22) C -0.0864(5) 0.7750(3) 0.5447(5) 0.0270(11) Uani 1.00 1 d .
H(1) H 0.2696 0.8380 0.5851 0.034 Uiso 1.00 1 c R
H(2) H 0.3955 0.9044 0.5622 0.034 Uiso 1.00 1 c R
H(3) H 0.3468 0.8442 0.4452 0.034 Uiso 1.00 1 c R
H(4) H 0.0168 1.0326 0.6135 0.032 Uiso 1.00 1 c R
H(5) H 0.1076 0.9650 0.6953 0.032 Uiso 1.00 1 c R
H(6) H -0.0475 0.9434 0.6174 0.033 Uiso 1.00 1 c R
H(7) H 0.1371 1.0163 -0.0866 0.031 Uiso 1.00 1 c R
H(8) H 0.1765 1.0981 -0.0109 0.031 Uiso 1.00 1 c R
H(9) H 0.0101 1.0617 -0.0077 0.031 Uiso 1.00 1 c R
H(10) H 0.4018 0.9065 0.1724 0.036 Uiso 1.00 1 c R
H(11) H 0.3717 0.9289 0.0198 0.036 Uiso 1.00 1 c R
H(12) H 0.2757 0.8597 0.0855 0.036 Uiso 1.00 1 c R
H(13) H 0.3633 1.1454 0.1383 0.026 Uiso 1.00 1 c R
H(14) H 0.4914 1.2305 0.2998 0.032 Uiso 1.00 1 c R
H(15) H 0.4819 1.1979 0.5346 0.030 Uiso 1.00 1 c R
H(16) H 0.3390 1.0858 0.6039 0.024 Uiso 1.00 1 c R
H(17) H -0.2609 0.7261 0.0676 0.032 Uiso 1.00 1 c R
H(18) H -0.3813 0.7874 0.0034 0.032 Uiso 1.00 1 c R
H(19) H -0.3448 0.7882 0.1597 0.032 Uiso 1.00 1 c R
H(20) H 0.0243 0.8510 -0.1381 0.036 Uiso 1.00 1 c R
H(21) H -0.0699 0.7698 -0.1306 0.036 Uiso 1.00 1 c R
H(22) H 0.0734 0.7838 -0.0323 0.036 Uiso 1.00 1 c R
H(23) H -0.4064 0.9359 0.2986 0.029 Uiso 1.00 1 c R
H(24) H -0.3872 1.0148 0.3869 0.029 Uiso 1.00 1 c R
H(25) H -0.2861 0.9378 0.4208 0.029 Uiso 1.00 1 c R
H(26) H -0.1482 1.1168 0.3931 0.029 Uiso 1.00 1 c R
H(27) H -0.1748 1.1531 0.2476 0.029 Uiso 1.00 1 c R
H(28) H -0.0130 1.1184 0.2933 0.029 Uiso 1.00 1 c R
H(29) H -0.2927 0.9078 -0.2250 0.034 Uiso 1.00 1 c R
H(30) H -0.4115 1.0269 -0.3113 0.042 Uiso 1.00 1 c R
H(31) H -0.4404 1.1421 -0.1682 0.041 Uiso 1.00 1 c R
H(32) H -0.3442 1.1369 0.0589 0.030 Uiso 1.00 1 c R
H(33) H 0.0012 0.6793 0.2306 0.059 Uiso 1.00 1 c R
H(34) H 0.0382 0.6614 0.3840 0.059 Uiso 1.00 1 c R
H(35) H 0.1308 0.7285 0.3092 0.059 Uiso 1.00 1 c R
H(36) H 0.0084 0.7481 0.5703 0.033 Uiso 1.00 1 c R
H(37) H -0.1711 0.7447 0.5785 0.033 Uiso 1.00 1 c R
H(38) H -0.0861 0.8290 0.5821 0.033 Uiso 1.00 1 c R

loop_
_atom_site_aniso_label
_atom_site_aniso_U_11
_atom_site_aniso_U_22
_atom_site_aniso_U_33
_atom_site_aniso_U_12
_atom_site_aniso_U_13
_atom_site_aniso_U_23
Pt(1) 0.01225(9) 0.01111(8) 0.01097(8) 0.00016(4) -0.00036(5) -0.00003(11)
S(1) 0.0327(6) 0.0237(5) 0.0210(5) -0.0104(4) -0.0049(4) 0.0071(4)
Si(1) 0.0171(5) 0.0168(5) 0.0118(5) -0.0001(4) -0.0023(4) 0.0021(4)
Si(2) 0.0148(5) 0.0189(5) 0.0130(5) -0.0010(4) 0.0016(4) 0.0011(4)
Si(3) 0.0198(5) 0.0185(5) 0.0123(5) 0.0005(4) -0.0019(4) -0.0034(4)
Si(4) 0.0160(5) 0.0162(5) 0.0138(5) 0.0012(3) -0.0003(4) -0.0020(4)
C(1) 0.027(2) 0.024(2) 0.033(2) -0.0015(17) -0.009(2) 0.0102(18)
C(2) 0.034(2) 0.030(2) 0.017(2) -0.0056(19) 0.0066(18) 0.0003(17)
C(3) 0.028(2) 0.035(2) 0.014(2) -0.0074(18) -0.0014(17) 0.0057(17)
C(4) 0.021(2) 0.038(2) 0.031(2) -0.006(2) 0.0063(16) -0.011(2)
C(5) 0.0127(19) 0.020(2) 0.017(2) 0.0023(16) -0.0035(15) -0.0008(16)
C(6) 0.0132(18) 0.0180(18) 0.0186(19) 0.0019(14) 0.0009(14) 0.0026(15)
C(7) 0.021(2) 0.022(2) 0.021(2) 0.0005(16) 0.0005(16) 0.0012(16)
C(8) 0.029(2) 0.020(2) 0.030(2) -0.0062(17) -0.000(2) 0.0029(17)
C(9) 0.022(2) 0.025(2) 0.027(2) -0.0003(16) -0.0050(18) -0.0082(17)
C(10) 0.015(2) 0.025(2) 0.019(2) 0.0015(18) -0.0041(18) -0.0054(18)
C(11) 0.030(2) 0.025(2) 0.025(2) -0.0055(19) -0.003(2) -0.0025(19)
C(12) 0.047(3) 0.029(2) 0.014(2) 0.009(2) -0.000(2) -0.0060(18)
C(13) 0.023(2) 0.029(2) 0.020(2) 0.0030(16) 0.0065(17) 0.0016(17)
C(14) 0.027(2) 0.018(2) 0.026(2) 0.0008(16) -0.0005(18) -0.0054(16)
C(15) 0.0178(19) 0.025(2) 0.0122(18) 0.0001(16) -0.0021(15) 0.0020(16)
C(16) 0.026(2) 0.040(2) 0.020(2) 0.007(2) -0.0088(17) -0.0075(19)
C(17) 0.036(2) 0.051(3) 0.018(2) 0.011(2) -0.006(2) 0.002(2)
C(18) 0.030(2) 0.043(2) 0.030(2) 0.012(2) -0.002(2) 0.010(2)
C(19) 0.020(2) 0.026(2) 0.028(2) 0.004(2) 0.002(2) 0.002(2)
C(20) 0.021(2) 0.021(2) 0.016(2) 0.0018(17) -0.0007(19) 0.0010(17)
C(21) 0.077(4) 0.026(2) 0.044(3) 0.014(2) -0.001(3) 0.001(2)
C(22) 0.026(2) 0.031(2) 0.025(2) -0.0012(18) 0.0000(19) 0.0111(18)

loop_
_atom_type_symbol
_atom_type_description
_atom_type_scat_dispersion_real
_atom_type_scat_dispersion_imag
_atom_type_scat_source
C C 0.003 0.002
;
International Tables for Crystallography
(1992, Vol. C, Tables 4.2.6.8 and 6.1.1.4)
;
H H 0.000 0.000
;
International Tables for Crystallography
(1992, Vol. C, Table 6.1.1.4)
;
S S 0.125 0.123
;
International Tables for Crystallography
(1992, Vol. C, Tables 4.2.6.8 and 6.1.1.4)
;
Si Si 0.082 0.070
;
International Tables for Crystallography
(1992, Vol. C, Tables 4.2.6.8 and 6.1.1.4)
;
Pt Pt -1.703 8.390
;
International Tables for Crystallography
(1992, Vol. C, Tables 4.2.6.8 and 6.1.1.4)
;

loop_
_geom_angle_atom_site_label_1
_geom_angle_atom_site_label_2
_geom_angle_atom_site_label_3
_geom_angle
_geom_angle_publ_flag
S(1) Pt(1) Si(1) 96.62(4) yes
S(1) Pt(1) Si(2) 160.04(5) yes
S(1) Pt(1) Si(3) 85.24(4) yes
S(1) Pt(1) Si(4) 111.79(4) yes
Si(1) Pt(1) Si(2) 81.10(4) yes
Si(1) Pt(1) Si(3) 177.11(3) yes
Si(1) Pt(1) Si(4) 101.65(5) yes
Si(2) Pt(1) Si(3) 96.39(4) yes
Si(2) Pt(1) Si(4) 88.01(5) yes
Si(3) Pt(1) Si(4) 79.63(4) yes
Pt(1) S(1) C(21) 101.0(2) yes
Pt(1) S(1) C(22) 115.79(17) yes
C(21) S(1) C(22) 99.8(2) yes
Pt(1) Si(1) C(1) 114.56(16) yes
Pt(1) Si(1) C(2) 116.74(15) yes
Pt(1) Si(1) C(5) 109.13(14) yes
C(1) Si(1) C(2) 105.2(2) yes
C(1) Si(1) C(5) 104.2(2) yes
C(2) Si(1) C(5) 106.0(2) yes
Pt(1) Si(2) C(3) 121.96(15) yes
Pt(1) Si(2) C(4) 100.39(16) yes
Pt(1) Si(2) C(6) 111.57(13) yes
C(3) Si(2) C(4) 106.8(2) yes
C(3) Si(2) C(6) 107.2(2) yes
C(4) Si(2) C(6) 107.92(19) yes
Pt(1) Si(3) C(11) 116.32(17) yes
Pt(1) Si(3) C(12) 112.75(16) yes
Pt(1) Si(3) C(15) 108.84(13) yes
C(11) Si(3) C(12) 104.5(2) yes
C(11) Si(3) C(15) 104.8(2) yes
C(12) Si(3) C(15) 109.1(2) yes
Pt(1) Si(4) C(13) 100.44(14) yes
Pt(1) Si(4) C(14) 116.69(15) yes
Pt(1) Si(4) C(20) 112.51(15) yes
C(13) Si(4) C(14) 106.6(2) yes
C(13) Si(4) C(20) 111.3(2) yes
C(14) Si(4) C(20) 108.9(2) yes
Si(1) C(5) C(6) 116.1(3) yes
Si(1) C(5) C(10) 124.8(3) yes
C(6) C(5) C(10) 119.0(4) yes
Si(2) C(6) C(5) 117.2(3) yes
Si(2) C(6) C(7) 122.9(3) yes
C(5) C(6) C(7) 119.9(3) yes
C(6) C(7) C(8) 120.5(4) yes
C(7) C(8) C(9) 119.1(4) yes
C(8) C(9) C(10) 120.0(4) yes
C(5) C(10) C(9) 121.5(4) yes
Si(3) C(15) C(16) 125.3(3) yes
Si(3) C(15) C(20) 116.1(3) yes
C(16) C(15) C(20) 118.6(4) yes
C(15) C(16) C(17) 121.1(4) yes
C(16) C(17) C(18) 120.0(4) yes
C(17) C(18) C(19) 119.6(5) yes
C(18) C(19) C(20) 120.4(5) yes
Si(4) C(20) C(15) 115.9(3) yes
Si(4) C(20) C(19) 123.8(4) yes
C(15) C(20) C(19) 120.3(4) yes
Si(1) C(1) H(1) 109.3 no
Si(1) C(1) H(2) 109.4 no
Si(1) C(1) H(3) 109.7 no
H(1) C(1) H(2) 109.5 no
H(1) C(1) H(3) 109.5 no
H(2) C(1) H(3) 109.5 no
Si(1) C(2) H(4) 109.4 no
Si(1) C(2) H(5) 109.6 no
Si(1) C(2) H(6) 109.5 no
H(4) C(2) H(5) 109.5 no
H(4) C(2) H(6) 109.5 no
H(5) C(2) H(6) 109.5 no
Si(2) C(3) H(7) 109.6 no
Si(2) C(3) H(8) 109.5 no
Si(2) C(3) H(9) 109.4 no
H(7) C(3) H(8) 109.5 no
H(7) C(3) H(9) 109.5 no
H(8) C(3) H(9) 109.5 no
Si(2) C(4) H(10) 109.5 no
Si(2) C(4) H(11) 109.7 no
Si(2) C(4) H(12) 109.3 no
H(10) C(4) H(11) 109.5 no
H(10) C(4) H(12) 109.5 no
H(11) C(4) H(12) 109.5 no
C(6) C(7) H(13) 120.0 no
C(8) C(7) H(13) 119.5 no
C(7) C(8) H(14) 120.6 no
C(9) C(8) H(14) 120.3 no
C(8) C(9) H(15) 119.6 no
C(10) C(9) H(15) 120.4 no
C(5) C(10) H(16) 119.2 no
C(9) C(10) H(16) 119.2 no
Si(3) C(11) H(17) 109.9 no
Si(3) C(11) H(18) 109.5 no
Si(3) C(11) H(19) 109.0 no
H(17) C(11) H(18) 109.5 no
H(17) C(11) H(19) 109.5 no
H(18) C(11) H(19) 109.5 no
Si(3) C(12) H(20) 109.5 no
Si(3) C(12) H(21) 109.3 no
Si(3) C(12) H(22) 109.7 no
H(20) C(12) H(21) 109.5 no
H(20) C(12) H(22) 109.5 no
H(21) C(12) H(22) 109.5 no
Si(4) C(13) H(23) 109.7 no
Si(4) C(13) H(24) 109.4 no
Si(4) C(13) H(25) 109.2 no
H(23) C(13) H(24) 109.5 no
H(23) C(13) H(25) 109.5 no
H(24) C(13) H(25) 109.5 no
Si(4) C(14) H(26) 109.5 no
Si(4) C(14) H(27) 109.3 no
Si(4) C(14) H(28) 109.6 no
H(26) C(14) H(27) 109.5 no
H(26) C(14) H(28) 109.5 no
H(27) C(14) H(28) 109.5 no
C(15) C(16) H(29) 118.7 no
C(17) C(16) H(29) 120.2 no
C(16) C(17) H(30) 119.9 no
C(18) C(17) H(30) 120.1 no
C(17) C(18) H(31) 120.5 no
C(19) C(18) H(31) 119.9 no
C(18) C(19) H(32) 120.2 no
C(20) C(19) H(32) 119.5 no
S(1) C(21) H(33) 110.0 no
S(1) C(21) H(34) 109.6 no
S(1) C(21) H(35) 108.8 no
H(33) C(21) H(34) 109.5 no
H(33) C(21) H(35) 109.5 no
H(34) C(21) H(35) 109.5 no
S(1) C(22) H(36) 110.0 no
S(1) C(22) H(37) 108.9 no
S(1) C(22) H(38) 109.5 no
H(36) C(22) H(37) 109.5 no
H(36) C(22) H(38) 109.5 no
H(37) C(22) H(38) 109.5 no

loop_
_geom_bond_atom_site_label_1
_geom_bond_atom_site_label_2
_geom_bond_distance
_geom_bond_publ_flag
Pt(1) S(1) 2.4452(15) yes
Pt(1) Si(1) 2.4448(11) yes
Pt(1) Si(2) 2.3316(13) yes
Pt(1) Si(3) 2.4560(12) yes
Pt(1) Si(4) 2.3119(14) yes
S(1) C(21) 1.821(6) yes
S(1) C(22) 1.788(5) yes
Si(1) C(1) 1.898(4) yes
Si(1) C(2) 1.885(5) yes
Si(1) C(5) 1.904(4) yes
Si(2) C(3) 1.879(4) yes
Si(2) C(4) 1.882(5) yes
Si(2) C(6) 1.903(4) yes
Si(3) C(11) 1.889(5) yes
Si(3) C(12) 1.897(5) yes
Si(3) C(15) 1.892(4) yes
Si(4) C(13) 1.873(4) yes
Si(4) C(14) 1.868(4) yes
Si(4) C(20) 1.895(5) yes
C(5) C(6) 1.399(6) yes
C(5) C(10) 1.399(6) yes
C(6) C(7) 1.406(5) yes
C(7) C(8) 1.391(6) yes
C(8) C(9) 1.417(7) yes
C(9) C(10) 1.369(7) yes
C(15) C(16) 1.409(6) yes
C(15) C(20) 1.396(6) yes
C(16) C(17) 1.379(7) yes
C(17) C(18) 1.398(7) yes
C(18) C(19) 1.393(7) yes
C(19) C(20) 1.398(7) yes
C(1) H(1) 0.950 no
C(1) H(2) 0.950 no
C(1) H(3) 0.950 no
C(2) H(4) 0.950 no
C(2) H(5) 0.950 no
C(2) H(6) 0.950 no
C(3) H(7) 0.950 no
C(3) H(8) 0.950 no
C(3) H(9) 0.950 no
C(4) H(10) 0.950 no
C(4) H(11) 0.950 no
C(4) H(12) 0.950 no
C(7) H(13) 0.950 no
C(8) H(14) 0.950 no
C(9) H(15) 0.950 no
C(10) H(16) 0.950 no
C(11) H(17) 0.950 no
C(11) H(18) 0.950 no
C(11) H(19) 0.950 no
C(12) H(20) 0.950 no
C(12) H(21) 0.950 no
C(12) H(22) 0.950 no
C(13) H(23) 0.950 no
C(13) H(24) 0.950 no
C(13) H(25) 0.950 no
C(14) H(26) 0.950 no
C(14) H(27) 0.950 no
C(14) H(28) 0.950 no
C(16) H(29) 0.950 no
C(17) H(30) 0.950 no
C(18) H(31) 0.950 no
C(19) H(32) 0.950 no
C(21) H(33) 0.950 no
C(21) H(34) 0.950 no
C(21) H(35) 0.950 no
C(22) H(36) 0.950 no
C(22) H(37) 0.950 no
C(22) H(38) 0.950 no

loop_
_geom_contact_atom_site_label_1
_geom_contact_atom_site_label_2
_geom_contact_distance
_geom_contact_site_symmetry_2
C(9) C(22) 3.445(6) 2_556
C(14) C(22) 3.510(6) 2_556
C(22) C(9) 3.445(6) 2_546
C(22) C(14) 3.510(6) 2_546
C(1) H(14) 3.351 2_646
C(1) H(15) 3.433 2_646
C(1) H(23) 3.474 1_655
C(2) H(7) 3.064 1_556
C(2) H(20) 3.161 1_556
C(2) H(29) 3.528 1_556
C(2) H(34) 3.095 2_556
C(3) H(5) 3.204 1_554
C(3) H(17) 3.196 2_555
C(3) H(33) 3.179 2_555
C(4) H(18) 3.404 1_655
C(4) H(19) 3.509 1_655
C(4) H(23) 2.985 1_655
C(5) H(23) 3.574 1_655
C(5) H(24) 3.058 1_655
C(5) H(37) 3.317 2_556
C(6) H(23) 3.467 1_655
C(6) H(24) 3.190 1_655
C(6) H(37) 3.386 2_556
C(7) H(17) 3.381 2_555
C(7) H(18) 3.420 2_555
C(7) H(21) 3.442 2_555
C(7) H(24) 3.245 1_655
C(7) H(32) 3.139 1_655
C(7) H(37) 3.086 2_556
C(8) H(24) 3.179 1_655
C(8) H(27) 3.516 1_655
C(8) H(32) 3.401 1_655
C(8) H(37) 2.677 2_556
C(9) H(3) 3.586 2_656
C(9) H(24) 3.029 1_655
C(9) H(30) 3.359 1_656
C(9) H(37) 2.594 2_556
C(10) H(24) 2.970 1_655
C(10) H(30) 2.922 1_656
C(10) H(37) 2.925 2_556
C(11) H(8) 3.215 2_545
C(11) H(10) 3.444 1_455
C(11) H(13) 3.043 2_545
C(11) H(31) 3.314 2_445
C(12) H(5) 3.538 1_554
C(12) H(27) 3.466 2_545
C(12) H(36) 3.593 1_554
C(12) H(38) 3.372 1_554
C(13) H(2) 3.360 1_455
C(13) H(3) 3.574 1_455
C(13) H(10) 2.981 1_455
C(13) H(30) 3.545 1_556
C(14) H(21) 3.507 2_555
C(14) H(34) 3.250 2_556
C(14) H(36) 2.713 2_556
C(14) H(37) 3.491 2_556
C(15) H(11) 3.376 1_455
C(16) H(6) 3.113 1_554
C(16) H(11) 3.438 1_455
C(17) H(2) 3.471 1_454
C(17) H(6) 3.548 1_554
C(17) H(16) 3.124 1_454
C(18) H(13) 3.576 1_455
C(18) H(16) 3.395 1_454
C(19) H(13) 3.113 1_455
C(20) H(11) 3.485 1_455
C(21) H(4) 2.889 2_546
C(21) H(26) 3.296 2_546
C(22) H(20) 3.442 1_556
C(22) H(21) 3.180 1_556
C(22) H(26) 3.309 2_546
C(22) H(27) 3.569 2_546
C(22) H(28) 3.099 2_546
H(1) H(14) 2.892 2_646
H(1) H(15) 3.367 2_646
H(1) H(20) 3.512 1_556
H(1) H(27) 3.531 2_546
H(2) C(13) 3.360 1_655
H(2) C(17) 3.471 1_656
H(2) H(14) 3.262 2_646
H(2) H(23) 3.195 1_655
H(2) H(24) 3.151 1_655
H(2) H(25) 3.170 1_655
H(2) H(29) 3.331 1_656
H(2) H(30) 2.844 1_656
H(3) C(9) 3.586 2_646
H(3) C(13) 3.574 1_655
H(3) H(14) 3.363 2_646
H(3) H(15) 2.799 2_646
H(3) H(23) 3.008 1_655
H(3) H(25) 3.525 1_655
H(4) C(21) 2.889 2_556
H(4) H(7) 3.088 1_556
H(4) H(33) 2.837 2_556
H(4) H(34) 2.146 2_556
H(4) H(35) 3.519 2_556
H(5) C(3) 3.204 1_556
H(5) C(12) 3.538 1_556
H(5) H(7) 2.298 1_556
H(5) H(9) 3.441 1_556
H(5) H(20) 2.589 1_556
H(5) H(34) 3.503 2_556
H(6) C(16) 3.113 1_556
H(6) C(17) 3.548 1_556
H(6) H(7) 3.460 1_556
H(6) H(20) 2.873 1_556
H(6) H(29) 2.729 1_556
H(6) H(30) 3.512 1_556
H(6) H(34) 3.541 2_556
H(7) C(2) 3.064 1_554
H(7) H(4) 3.088 1_554
H(7) H(5) 2.298 1_554
H(7) H(6) 3.460 1_554
H(7) H(17) 3.572 2_555
H(7) H(33) 3.205 2_555
H(8) C(11) 3.215 2_555
H(8) H(17) 2.278 2_555
H(8) H(18) 3.542 2_555
H(8) H(21) 3.262 2_555
H(8) H(33) 2.906 2_555
H(9) H(5) 3.441 1_554
H(9) H(17) 3.497 2_555
H(9) H(33) 2.899 2_555
H(10) C(11) 3.444 1_655
H(10) C(13) 2.981 1_655
H(10) H(18) 3.198 1_655
H(10) H(19) 2.914 1_655
H(10) H(23) 2.078 1_655
H(10) H(24) 3.240 1_655
H(10) H(25) 3.587 1_655
H(11) C(15) 3.376 1_655
H(11) C(16) 3.438 1_655
H(11) C(20) 3.485 1_655
H(11) H(18) 3.140 1_655
H(11) H(19) 3.576 1_655
H(11) H(23) 3.271 1_655
H(12) H(18) 3.309 1_655
H(12) H(19) 3.516 1_655
H(12) H(23) 3.594 1_655
H(13) C(11) 3.043 2_555
H(13) C(18) 3.576 1_655
H(13) C(19) 3.113 1_655
H(13) H(17) 2.534 2_555
H(13) H(18) 2.699 2_555
H(13) H(21) 3.233 2_555
H(13) H(31) 3.507 1_655
H(13) H(32) 2.670 1_655
H(14) C(1) 3.351 2_656
H(14) H(1) 2.892 2_656
H(14) H(2) 3.262 2_656
H(14) H(3) 3.363 2_656
H(14) H(18) 3.217 2_555
H(14) H(27) 3.197 1_655
H(14) H(29) 3.413 2_555
H(14) H(32) 3.188 1_655
H(14) H(37) 3.059 2_556
H(15) C(1) 3.433 2_656
H(15) H(1) 3.367 2_656
H(15) H(3) 2.799 2_656
H(15) H(19) 3.579 2_556
H(15) H(24) 3.512 1_655
H(15) H(30) 3.273 1_656
H(15) H(31) 3.097 1_656
H(15) H(37) 2.954 2_556
H(16) C(17) 3.124 1_656
H(16) C(18) 3.395 1_656
H(16) H(24) 3.438 1_655
H(16) H(30) 2.465 1_656
H(16) H(31) 3.014 1_656
H(16) H(34) 3.478 2_556
H(16) H(37) 3.424 2_556
H(17) C(3) 3.196 2_545
H(17) C(7) 3.381 2_545
H(17) H(7) 3.572 2_545
H(17) H(8) 2.278 2_545
H(17) H(9) 3.497 2_545
H(17) H(13) 2.534 2_545
H(17) H(31) 3.107 2_445
H(18) C(4) 3.404 1_455
H(18) C(7) 3.420 2_545
H(18) H(8) 3.542 2_545
H(18) H(10) 3.198 1_455
H(18) H(11) 3.140 1_455
H(18) H(12) 3.309 1_455
H(18) H(13) 2.699 2_545
H(18) H(14) 3.217 2_545
H(18) H(31) 3.276 2_445
H(18) H(32) 3.437 2_445
H(19) C(4) 3.509 1_455
H(19) H(10) 2.914 1_455
H(19) H(11) 3.576 1_455
H(19) H(12) 3.516 1_455
H(19) H(15) 3.579 2_546
H(19) H(31) 3.011 2_445
H(20) C(2) 3.161 1_554
H(20) C(22) 3.442 1_554
H(20) H(1) 3.512 1_554
H(20) H(5) 2.589 1_554
H(20) H(6) 2.873 1_554
H(20) H(36) 3.308 1_554
H(20) H(38) 2.887 1_554
H(21) C(7) 3.442 2_545
H(21) C(14) 3.507 2_545
H(21) C(22) 3.180 1_554
H(21) H(8) 3.262 2_545
H(21) H(13) 3.233 2_545
H(21) H(27) 3.089 2_545
H(21) H(28) 3.030 2_545
H(21) H(36) 3.055 1_554
H(21) H(37) 2.975 1_554
H(21) H(38) 2.973 1_554
H(22) H(27) 3.142 2_545
H(22) H(32) 3.354 2_545
H(23) C(1) 3.474 1_455
H(23) C(4) 2.985 1_455
H(23) C(5) 3.574 1_455
H(23) C(6) 3.467 1_455
H(23) H(2) 3.195 1_455
H(23) H(3) 3.008 1_455
H(23) H(10) 2.078 1_455
H(23) H(11) 3.271 1_455
H(23) H(12) 3.594 1_455
H(24) C(5) 3.058 1_455
H(24) C(6) 3.190 1_455
H(24) C(7) 3.245 1_455
H(24) C(8) 3.179 1_455
H(24) C(9) 3.029 1_455
H(24) C(10) 2.970 1_455
H(24) H(2) 3.151 1_455
H(24) H(10) 3.240 1_455
H(24) H(15) 3.512 1_455
H(24) H(16) 3.438 1_455
H(24) H(30) 2.980 1_556
H(25) H(2) 3.170 1_455
H(25) H(3) 3.525 1_455
H(25) H(10) 3.587 1_455
H(25) H(29) 3.509 1_556
H(25) H(30) 3.223 1_556
H(26) C(21) 3.296 2_556
H(26) C(22) 3.309 2_556
H(26) H(34) 2.455 2_556
H(26) H(35) 3.434 2_556
H(26) H(36) 2.468 2_556
H(26) H(37) 3.448 2_556
H(27) C(8) 3.516 1_455
H(27) C(12) 3.466 2_555
H(27) C(22) 3.569 2_556
H(27) H(1) 3.531 2_556
H(27) H(14) 3.197 1_455
H(27) H(21) 3.089 2_555
H(27) H(22) 3.142 2_555
H(27) H(36) 2.721 2_556
H(28) C(22) 3.099 2_556
H(28) H(21) 3.030 2_555
H(28) H(34) 3.255 2_556
H(28) H(36) 2.494 2_556
H(28) H(37) 2.851 2_556
H(29) C(2) 3.528 1_554
H(29) H(2) 3.331 1_454
H(29) H(6) 2.729 1_554
H(29) H(14) 3.413 2_545
H(29) H(25) 3.509 1_554
H(29) H(37) 3.463 1_554
H(29) H(38) 2.942 1_554
H(30) C(9) 3.359 1_454
H(30) C(10) 2.922 1_454
H(30) C(13) 3.545 1_554
H(30) H(2) 2.844 1_454
H(30) H(6) 3.512 1_554
H(30) H(15) 3.273 1_454
H(30) H(16) 2.465 1_454
H(30) H(24) 2.980 1_554
H(30) H(25) 3.223 1_554
H(31) C(11) 3.314 2_455
H(31) H(13) 3.507 1_455
H(31) H(15) 3.097 1_454
H(31) H(16) 3.014 1_454
H(31) H(17) 3.107 2_455
H(31) H(18) 3.276 2_455
H(31) H(19) 3.011 2_455
H(31) H(35) 3.360 2_555
H(32) C(7) 3.139 1_455
H(32) C(8) 3.401 1_455
H(32) H(13) 2.670 1_455
H(32) H(14) 3.188 1_455
H(32) H(18) 3.437 2_455
H(32) H(22) 3.354 2_555
H(33) C(3) 3.179 2_545
H(33) H(4) 2.837 2_546
H(33) H(7) 3.205 2_545
H(33) H(8) 2.906 2_545
H(33) H(9) 2.899 2_545
H(34) C(2) 3.095 2_546
H(34) C(14) 3.250 2_546
H(34) H(4) 2.146 2_546
H(34) H(5) 3.503 2_546
H(34) H(6) 3.541 2_546
H(34) H(16) 3.478 2_546
H(34) H(26) 2.455 2_546
H(34) H(28) 3.255 2_546
H(35) H(4) 3.519 2_546
H(35) H(26) 3.434 2_546
H(35) H(31) 3.360 2_545
H(36) C(12) 3.593 1_556
H(36) C(14) 2.713 2_546
H(36) H(20) 3.308 1_556
H(36) H(21) 3.055 1_556
H(36) H(26) 2.468 2_546
H(36) H(27) 2.721 2_546
H(36) H(28) 2.494 2_546
H(37) C(5) 3.317 2_546
H(37) C(6) 3.386 2_546
H(37) C(7) 3.086 2_546
H(37) C(8) 2.677 2_546
H(37) C(9) 2.594 2_546
H(37) C(10) 2.925 2_546
H(37) C(14) 3.491 2_546
H(37) H(14) 3.059 2_546
H(37) H(15) 2.954 2_546
H(37) H(16) 3.424 2_546
H(37) H(21) 2.975 1_556
H(37) H(26) 3.448 2_546
H(37) H(28) 2.851 2_546
H(37) H(29) 3.463 1_556
H(38) C(12) 3.372 1_556
H(38) H(20) 2.887 1_556
H(38) H(21) 2.973 1_556
H(38) H(29) 2.942 1_556

loop_
_geom_torsion_atom_site_label_1
_geom_torsion_atom_site_label_2
_geom_torsion_atom_site_label_3
_geom_torsion_atom_site_label_4
_geom_torsion
S(1) Pt(1) Si(1) C(1) 61.99(18)
S(1) Pt(1) Si(1) C(2) -61.58(17)
S(1) Pt(1) Si(1) C(5) 178.34(15)
Si(1) Pt(1) S(1) C(21) -92.8(2)
Si(1) Pt(1) S(1) C(22) 13.80(18)
S(1) Pt(1) Si(2) C(3) 127.6(2)
S(1) Pt(1) Si(2) C(4) 10.1(2)
S(1) Pt(1) Si(2) C(6) -104.03(18)
Si(2) Pt(1) S(1) C(21) -10.7(2)
Si(2) Pt(1) S(1) C(22) 95.9(2)
S(1) Pt(1) Si(3) C(11) 17.11(18)
S(1) Pt(1) Si(3) C(12) -103.63(17)
S(1) Pt(1) Si(3) C(15) 135.15(14)
Si(3) Pt(1) S(1) C(21) 85.0(2)
Si(3) Pt(1) S(1) C(22) -168.42(18)
S(1) Pt(1) Si(4) C(13) 14.92(15)
S(1) Pt(1) Si(4) C(14) 129.56(17)
S(1) Pt(1) Si(4) C(20) -103.54(17)
Si(4) Pt(1) S(1) C(21) 161.8(2)
Si(4) Pt(1) S(1) C(22) -91.59(18)
Si(1) Pt(1) Si(2) C(3) -147.53(19)
Si(1) Pt(1) Si(2) C(4) 94.98(14)
Si(1) Pt(1) Si(2) C(6) -19.15(14)
Si(2) Pt(1) Si(1) C(1) -97.99(18)
Si(2) Pt(1) Si(1) C(2) 138.44(17)
Si(2) Pt(1) Si(1) C(5) 18.36(15)
Si(1) Pt(1) Si(3) C(11) 147.4(11)
Si(1) Pt(1) Si(3) C(12) 26.6(12)
Si(1) Pt(1) Si(3) C(15) -94.6(12)
Si(3) Pt(1) Si(1) C(1) -68.0(12)
Si(3) Pt(1) Si(1) C(2) 168.4(11)
Si(3) Pt(1) Si(1) C(5) 48.3(12)
Si(1) Pt(1) Si(4) C(13) -87.16(15)
Si(1) Pt(1) Si(4) C(14) 27.48(18)
Si(1) Pt(1) Si(4) C(20) 154.38(17)
Si(4) Pt(1) Si(1) C(1) 175.91(18)
Si(4) Pt(1) Si(1) C(2) 52.35(17)
Si(4) Pt(1) Si(1) C(5) -67.74(15)
Si(2) Pt(1) Si(3) C(11) 177.12(18)
Si(2) Pt(1) Si(3) C(12) 56.37(17)
Si(2) Pt(1) Si(3) C(15) -64.84(14)
Si(3) Pt(1) Si(2) C(3) 33.92(19)
Si(3) Pt(1) Si(2) C(4) -83.57(14)
Si(3) Pt(1) Si(2) C(6) 162.30(14)
Si(2) Pt(1) Si(4) C(13) -167.65(14)
Si(2) Pt(1) Si(4) C(14) -53.01(17)
Si(2) Pt(1) Si(4) C(20) 73.89(17)
Si(4) Pt(1) Si(2) C(3) -45.41(19)
Si(4) Pt(1) Si(2) C(4) -162.90(14)
Si(4) Pt(1) Si(2) C(6) 82.97(14)
Si(3) Pt(1) Si(4) C(13) 95.48(14)
Si(3) Pt(1) Si(4) C(14) -149.88(18)
Si(3) Pt(1) Si(4) C(20) -22.98(17)
Si(4) Pt(1) Si(3) C(11) -96.09(18)
Si(4) Pt(1) Si(3) C(12) 143.16(17)
Si(4) Pt(1) Si(3) C(15) 21.95(14)
Pt(1) Si(1) C(5) C(6) -14.3(3)
Pt(1) Si(1) C(5) C(10) 168.6(3)
C(1) Si(1) C(5) C(6) 108.5(3)
C(1) Si(1) C(5) C(10) -68.6(4)
C(2) Si(1) C(5) C(6) -140.8(3)
C(2) Si(1) C(5) C(10) 42.1(4)
Pt(1) Si(2) C(6) C(5) 17.4(3)
Pt(1) Si(2) C(6) C(7) -166.7(3)
C(3) Si(2) C(6) C(5) 153.3(3)
C(3) Si(2) C(6) C(7) -30.8(4)
C(4) Si(2) C(6) C(5) -91.9(3)
C(4) Si(2) C(6) C(7) 83.9(3)
Pt(1) Si(3) C(15) C(16) 162.1(3)
Pt(1) Si(3) C(15) C(20) -17.4(3)
C(11) Si(3) C(15) C(16) -72.8(4)
C(11) Si(3) C(15) C(20) 107.7(3)
C(12) Si(3) C(15) C(16) 38.7(4)
C(12) Si(3) C(15) C(20) -140.8(3)
Pt(1) Si(4) C(20) C(15) 20.7(4)
Pt(1) Si(4) C(20) C(19) -159.8(4)
C(13) Si(4) C(20) C(15) -91.1(4)
C(13) Si(4) C(20) C(19) 88.3(4)
C(14) Si(4) C(20) C(15) 151.7(3)
C(14) Si(4) C(20) C(19) -28.8(5)
Si(1) C(5) C(6) Si(2) -1.3(4)
Si(1) C(5) C(6) C(7) -177.3(3)
Si(1) C(5) C(10) C(9) 176.8(3)
C(6) C(5) C(10) C(9) -0.2(5)
C(10) C(5) C(6) Si(2) 175.9(3)
C(10) C(5) C(6) C(7) -0.1(4)
Si(2) C(6) C(7) C(8) -175.9(3)
C(5) C(6) C(7) C(8) -0.1(4)
C(6) C(7) C(8) C(9) 0.5(6)
C(7) C(8) C(9) C(10) -0.8(7)
C(8) C(9) C(10) C(5) 0.7(7)
Si(3) C(15) C(16) C(17) -178.8(3)
Si(3) C(15) C(20) Si(4) -1.1(4)
Si(3) C(15) C(20) C(19) 179.5(4)
C(16) C(15) C(20) Si(4) 179.4(3)
C(16) C(15) C(20) C(19) -0.0(6)
C(20) C(15) C(16) C(17) 0.7(6)
C(15) C(16) C(17) C(18) -1.3(7)
C(16) C(17) C(18) C(19) 1.2(8)
C(17) C(18) C(19) C(20) -0.6(8)
C(18) C(19) C(20) Si(4) -179.4(4)
C(18) C(19) C(20) C(15) 0.0(7)
